data_1541882
loop_
_publ_author_name
'Zheng Nanfeng'
'Bu Xianhui'
'Feng Pingyun'
'Wang Bing'

_publ_section_title
;
 Microporous and photoluminescent chalcogenide zeolite analogs
;
_journal_name_full Science
_journal_page_first 2366
_journal_page_last 2369
_journal_volume 298
_journal_year 2002
_chemical_formula_sum 'Ga2.402 S8 Sn1.598'
_chemical_name_systematic '(Ga2.4 Sn1.6 S8) (C6 H14 N2 O)'
_space_group_IT_number 119
_symmetry_space_group_name_Hall 'I -4 -2'
_symmetry_space_group_name_H-M 'I -4 m 2'
_cell_angle_alpha 90
_cell_angle_beta 90
_cell_angle_gamma 90
_cell_formula_units_Z 8
_cell_length_a 22.169
_cell_length_b 22.169
_cell_length_c 11.3168
_cell_volume 5561.806
_citation_journal_id_ASTM SCIEAS
_cod_data_source_file ZhengNanfeng_SCIEAS_2002_527.cif
_cod_data_source_block Ga2.402S8Sn1.598
_cod_original_cell_volume 5561.807
_cod_database_code 1541882

loop_
_symmetry_equiv_pos_as_xyz
x,y,z
y,-x,-z
-x,-y,z
-y,x,-z
-x,y,z
y,x,-z
x,-y,z
-y,-x,-z
x+1/2,y+1/2,z+1/2
y+1/2,-x+1/2,-z+1/2
-x+1/2,-y+1/2,z+1/2
-y+1/2,x+1/2,-z+1/2
-x+1/2,y+1/2,z+1/2
y+1/2,x+1/2,-z+1/2
x+1/2,-y+1/2,z+1/2
-y+1/2,-x+1/2,-z+1/2

loop_
_atom_site_label
_atom_site_type_symbol
_atom_site_fract_x
_atom_site_fract_y
_atom_site_fract_z
_atom_site_occupancy
_atom_site_U_iso_or_equiv
Ga1 Ga+3 0.8255 0.58284 0.8495 0.625 0.0
Sn2 Sn+4 0.82474 0.7485 0.87533 0.424 0.0
Ga2 Ga+3 0.82474 0.7485 0.87533 0.576 0.0
Sn1 Sn+4 0.8255 0.58284 0.8495 0.375 0.0
S2 S-1 0.83115 0.83115 0 1 0.0
S5 S-1 0.91691 0.58309 0.75 1 0.0
S4 S-1 0.74278 0.58327 0.7246 1 0.0
S3 S-1 0.81914 0.66072 0.9887 1 0.0
S6 S-1 0.742 0.758 0.75 1 0.0
S1 S-1 0.82056 0.5 0.9742 1 0.0
